data_4331303
loop_
_publ_author_name
'Maria Barsukova-Stuckart'
'Natalya V. Izarova'
'Ryan A. Barrett'
'Zhenxing Wang'
'Johan van Tol'
'Harold W. Kroto'
'Naresh S. Dalal'
'Pablo Jim\'enez-Lozano'
'Jorge J. Carb\'o'
'Josep M. Poblet'
'Marc S. von Gernler'
'Thomas Drewello'
'Pedro de Oliveira'
'Bineta Keita'
'Ulrich Kortz'

_publ_contact_author_address
;Jacobs University
School of Engineering and Science
P.O. Box 750 561
28725 Bremen
Germany
;
_publ_contact_author_email u.kortz@jacobs-university.de
_publ_contact_author_fax '+49-421-200 3229'
_publ_contact_author_name 'Ulrich Kortz'
_publ_contact_author_phone '+49-421-200 3235'
_publ_section_title
;
 Polyoxopalladates Encapsulating 8-Coordinated Metal Ions, [MO8PdII12L8]n-
 (M = Sc3+, Mn2+, Fe3+, Co2+, Ni2+, Cu2+, Zn2+, Lu3+; L = PhAsO32-,
 PhPO32-, SeO32-)
;
_journal_name_full 'Inorganic Chemistry'
_journal_page_first 13214
_journal_page_last 13228
_journal_paper_doi 10.1021/ic301537n
_journal_volume 51
_journal_year 2012
_chemical_formula_sum 'C48 H112 Na6 O68 P8 Pd12 Zn'
_chemical_formula_weight 3505.25
_chemical_name_systematic
; 
 ? 
;
_space_group_IT_number 87
_symmetry_cell_setting tetragonal
_symmetry_space_group_name_Hall '-I 4'
_symmetry_space_group_name_H-M 'I 4/m'
_atom_sites_solution_hydrogens geom
_atom_sites_solution_primary direct
_atom_sites_solution_secondary difmap
_audit_creation_method SHELXL-97
_cell_angle_alpha 90.00
_cell_angle_beta 90.00
_cell_angle_gamma 90.00
_cell_formula_units_Z 2
_cell_length_a 15.6887(9)
_cell_length_b 15.6887(9)
_cell_length_c 24.6896(16)
_cell_measurement_reflns_used 2860
_cell_measurement_temperature 100(2)
_cell_measurement_theta_max 24.96
_cell_measurement_theta_min 3.02
_cell_volume 6077.0(6)
_computing_cell_refinement 'Bruker SAINT'
_computing_data_collection 'Bruker APEX2'
_computing_data_reduction 'Bruker SAINT'
_computing_molecular_graphics 'Bruker SHELXTL'
_computing_publication_material 'Bruker SHELXTL'
_computing_structure_refinement 'SHELXL-97 (Sheldrick, 2008)'
_computing_structure_solution 'SHELXS-97 (Sheldrick, 2008)'
_diffrn_ambient_temperature 100(2)
_diffrn_measured_fraction_theta_full 0.996
_diffrn_measured_fraction_theta_max 0.996
_diffrn_measurement_device_type 'Bruker APEX-II CCD'
_diffrn_measurement_method '\f and \w scans'
_diffrn_radiation_monochromator graphite
_diffrn_radiation_source 'fine-focus sealed tube'
_diffrn_radiation_type MoK\a
_diffrn_radiation_wavelength 0.71073
_diffrn_reflns_av_R_equivalents 0.0747
_diffrn_reflns_av_sigmaI/netI 0.0437
_diffrn_reflns_limit_h_max 18
_diffrn_reflns_limit_h_min -18
_diffrn_reflns_limit_k_max 18
_diffrn_reflns_limit_k_min -18
_diffrn_reflns_limit_l_max 28
_diffrn_reflns_limit_l_min -28
_diffrn_reflns_number 23161
_diffrn_reflns_theta_full 24.41
_diffrn_reflns_theta_max 24.41
_diffrn_reflns_theta_min 3.67
_exptl_absorpt_coefficient_mu 2.139
_exptl_absorpt_correction_T_max 0.8860
_exptl_absorpt_correction_T_min 0.5171
_exptl_absorpt_correction_type multi-scan
_exptl_absorpt_process_details SADABS
_exptl_crystal_colour red
_exptl_crystal_density_diffrn 1.916
_exptl_crystal_description octahedron
_exptl_crystal_F_000 3424
_exptl_crystal_size_max 0.13
_exptl_crystal_size_mid 0.10
_exptl_crystal_size_min 0.06
_refine_diff_density_max 1.345
_refine_diff_density_min -0.659
_refine_diff_density_rms 0.156
_refine_ls_extinction_method none
_refine_ls_goodness_of_fit_ref 1.066
_refine_ls_hydrogen_treatment constr
_refine_ls_matrix_type full
_refine_ls_number_parameters 171
_refine_ls_number_reflns 2571
_refine_ls_number_restraints 0
_refine_ls_restrained_S_all 1.066
_refine_ls_R_factor_all 0.0670
_refine_ls_R_factor_gt 0.0472
_refine_ls_shift/su_max 0.001
_refine_ls_shift/su_mean 0.000
_refine_ls_structure_factor_coef Fsqd
_refine_ls_weighting_details 'calc w=1/[\s^2^(Fo^2^)+(0.0614P)^2^+73.9683P] where P=(Fo^2^+2Fc^2^)/3'
_refine_ls_weighting_scheme calc
_refine_ls_wR_factor_gt 0.1224
_refine_ls_wR_factor_ref 0.1332
_reflns_number_gt 1944
_reflns_number_total 2571
_reflns_threshold_expression >2sigma(I)
_cod_data_source_file ic301537n_si_001_09.cif
_cod_data_source_block ZnPd12(PhP)8_Na-2b
_cod_database_code 4331303

loop_
_symmetry_equiv_pos_as_xyz
'x, y, z'
'-x, -y, z'
'-y, x, z'
'y, -x, z'
'x+1/2, y+1/2, z+1/2'
'-x+1/2, -y+1/2, z+1/2'
'-y+1/2, x+1/2, z+1/2'
'y+1/2, -x+1/2, z+1/2'
'-x, -y, -z'
'x, y, -z'
'y, -x, -z'
'-y, x, -z'
'-x+1/2, -y+1/2, -z+1/2'
'x+1/2, y+1/2, -z+1/2'
'y+1/2, -x+1/2, -z+1/2'
'-y+1/2, x+1/2, -z+1/2'

loop_
_atom_site_label
_atom_site_type_symbol
_atom_site_fract_x
_atom_site_fract_y
_atom_site_fract_z
_atom_site_U_iso_or_equiv
_atom_site_adp_type
_atom_site_occupancy
_atom_site_symmetry_multiplicity
_atom_site_calc_flag
_atom_site_refinement_flags
Zn1 Zn 0.5000 0.5000 0.5000 0.0169(5) Uani 1 8 d S
Pd1 Pd 0.42580(5) 0.69759(5) 0.5000 0.0195(2) Uani 1 2 d S
Pd2 Pd 0.36451(3) 0.56121(3) 0.59428(2) 0.0198(2) Uani 1 1 d .
P1 P 0.40679(12) 0.75077(12) 0.37995(8) 0.0231(5) Uani 1 1 d .
O1 O 0.4591(3) 0.6093(3) 0.55218(19) 0.0191(11) Uani 1 1 d .
O1P1 O 0.3948(3) 0.7811(3) 0.4385(2) 0.0268(12) Uani 1 1 d .
O2P1 O 0.5007(3) 0.7336(3) 0.3657(2) 0.0262(12) Uani 1 1 d .
O3P1 O 0.3486(3) 0.6752(3) 0.3654(2) 0.0283(13) Uani 1 1 d .
C1 C 0.3722(5) 0.8369(5) 0.3376(3) 0.0239(17) Uani 1 1 d .
C2 C 0.4065(6) 0.9171(5) 0.3442(4) 0.036(2) Uani 1 1 d .
H2A H 0.4472 0.9267 0.3721 0.044 Uiso 1 1 calc R
C3 C 0.3824(6) 0.9845(6) 0.3108(4) 0.043(2) Uani 1 1 d .
H3A H 0.4063 1.0395 0.3161 0.052 Uiso 1 1 calc R
C4 C 0.3247(5) 0.9715(5) 0.2705(4) 0.038(2) Uani 1 1 d .
H4A H 0.3083 1.0172 0.2476 0.045 Uiso 1 1 calc R
C5 C 0.2902(5) 0.8917(5) 0.2632(4) 0.035(2) Uani 1 1 d .
H5A H 0.2500 0.8821 0.2350 0.042 Uiso 1 1 calc R
C6 C 0.3143(5) 0.8251(5) 0.2969(3) 0.0316(19) Uani 1 1 d .
H6A H 0.2900 0.7702 0.2916 0.038 Uiso 1 1 calc R
O1W O 0.0660(4) 0.8923(4) 0.2336(3) 0.0504(17) Uiso 1 1 d .
O2W O 0.1808(4) 1.0959(5) 0.3353(3) 0.0574(19) Uiso 1 1 d .
O3W O 0.1962(15) 0.9409(13) 0.3931(8) 0.082(7) Uiso 0.50 1 d P
O4W O 0.3172(7) 0.9201(7) 0.4519(5) 0.051(3) Uiso 0.60 1 d P
O5W O 0.1735(8) 0.6631(8) 0.3694(5) 0.063(3) Uiso 0.60 1 d P
O6W O 0.0385(10) 0.9317(10) 0.4549(6) 0.006(3) Uiso 0.25 1 d P
O7W O 0.1766(10) 0.7023(11) 0.3974(7) 0.046(4) Uiso 0.40 1 d P
O8W O 0.2647(13) 0.8793(13) 0.4646(8) 0.068(5) Uiso 0.40 1 d P
O9W O 0.4497(17) 0.9319(17) 0.5000 0.089(8) Uiso 0.50 2 d SP
O10W O 0.5558(15) 0.8890(15) 0.4546(9) 0.034(5) Uiso 0.25 1 d P
O11W O 0.3342(17) 1.0654(15) 0.4524(10) 0.045(6) Uiso 0.25 1 d P
O12W O 0.149(3) 0.795(3) 0.5000 0.072(12) Uiso 0.25 2 d SP
O13W O 0.1605(12) 0.9477(10) 0.3943(7) 0.051(4) Uiso 0.50 1 d P
O14W O 0.599(3) 0.924(3) 0.448(2) 0.040(12) Uiso 0.13 1 d P

loop_
_atom_site_aniso_label
_atom_site_aniso_U_11
_atom_site_aniso_U_22
_atom_site_aniso_U_33
_atom_site_aniso_U_23
_atom_site_aniso_U_13
_atom_site_aniso_U_12
Zn1 0.0143(7) 0.0143(7) 0.0220(13) 0.000 0.000 0.000
Pd1 0.0177(5) 0.0148(4) 0.0259(5) 0.000 0.000 0.0007(3)
Pd2 0.0167(3) 0.0157(3) 0.0269(4) -0.0007(2) 0.0021(2) -0.0004(2)
P1 0.0202(10) 0.0186(10) 0.0305(11) 0.0007(9) -0.0017(8) 0.0011(8)
O1 0.016(3) 0.016(2) 0.026(3) 0.000(2) -0.004(2) 0.0012(19)
O1P1 0.028(3) 0.020(3) 0.032(3) 0.008(2) -0.003(2) 0.003(2)
O2P1 0.026(3) 0.023(3) 0.030(3) 0.006(2) 0.003(2) 0.005(2)
O3P1 0.032(3) 0.017(3) 0.036(3) 0.005(2) -0.007(3) -0.002(2)
C1 0.026(4) 0.019(4) 0.027(4) 0.004(3) -0.001(3) 0.001(3)
C2 0.039(5) 0.030(5) 0.040(5) 0.004(4) -0.006(4) 0.001(4)
C3 0.046(6) 0.025(5) 0.059(6) 0.004(4) -0.004(5) -0.004(4)
C4 0.038(5) 0.026(5) 0.049(6) 0.015(4) 0.002(4) 0.008(4)
C5 0.031(5) 0.036(5) 0.037(5) 0.010(4) -0.004(4) 0.006(4)
C6 0.036(5) 0.023(4) 0.036(5) 0.002(4) -0.002(4) 0.002(4)

loop_
_atom_type_symbol
_atom_type_description
_atom_type_scat_dispersion_real
_atom_type_scat_dispersion_imag
_atom_type_scat_source
C C 0.0033 0.0016 'International Tables Vol C Tables 4.2.6.8 and 6.1.1.4'
H H 0.0000 0.0000 'International Tables Vol C Tables 4.2.6.8 and 6.1.1.4'
O O 0.0106 0.0060 'International Tables Vol C Tables 4.2.6.8 and 6.1.1.4'
Na Na 0.0362 0.0249 'International Tables Vol C Tables 4.2.6.8 and 6.1.1.4'
P P 0.1023 0.0942 'International Tables Vol C Tables 4.2.6.8 and 6.1.1.4'
Zn Zn 0.2839 1.4301 'International Tables Vol C Tables 4.2.6.8 and 6.1.1.4'
Pd Pd -0.9988 1.0072 'International Tables Vol C Tables 4.2.6.8 and 6.1.1.4'

loop_
_geom_angle_atom_site_label_1
_geom_angle_atom_site_label_2
_geom_angle_atom_site_label_3
_geom_angle
_geom_angle_site_symmetry_1
_geom_angle_site_symmetry_3
O1 Zn1 O1 109.33(12) . 12_656
O1 Zn1 O1 70.67(12) . 4_565
O1 Zn1 O1 180.000(1) 12_656 4_565
O1 Zn1 O1 179.999(1) . 9_666
O1 Zn1 O1 70.67(12) 12_656 9_666
O1 Zn1 O1 109.33(12) 4_565 9_666
O1 Zn1 O1 109.33(12) . 11_566
O1 Zn1 O1 109.7(2) 12_656 11_566
O1 Zn1 O1 70.3(2) 4_565 11_566
O1 Zn1 O1 70.67(12) 9_666 11_566
O1 Zn1 O1 70.67(12) . 3_655
O1 Zn1 O1 70.3(2) 12_656 3_655
O1 Zn1 O1 109.7(2) 4_565 3_655
O1 Zn1 O1 109.33(12) 9_666 3_655
O1 Zn1 O1 180.000(1) 11_566 3_655
O1 Zn1 O1 70.3(2) . 10_556
O1 Zn1 O1 70.67(12) 12_656 10_556
O1 Zn1 O1 109.33(12) 4_565 10_556
O1 Zn1 O1 109.7(2) 9_666 10_556
O1 Zn1 O1 70.67(12) 11_566 10_556
O1 Zn1 O1 109.33(12) 3_655 10_556
O1 Zn1 O1 109.7(2) . 2_665
O1 Zn1 O1 109.33(12) 12_656 2_665
O1 Zn1 O1 70.67(12) 4_565 2_665
O1 Zn1 O1 70.3(2) 9_666 2_665
O1 Zn1 O1 109.33(12) 11_566 2_665
O1 Zn1 O1 70.67(12) 3_655 2_665
O1 Zn1 O1 180.0(2) 10_556 2_665
O1 Pd1 O1 82.1(3) . 10_556
O1 Pd1 O1P1 173.7(2) . .
O1 Pd1 O1P1 91.6(2) 10_556 .
O1 Pd1 O1P1 91.6(2) . 10_556
O1 Pd1 O1P1 173.7(2) 10_556 10_556
O1P1 Pd1 O1P1 94.7(3) . 10_556
O1 Pd2 O1 82.8(3) 3_655 .
O1 Pd2 O2P1 92.0(2) 3_655 12_656
O1 Pd2 O2P1 174.76(19) . 12_656
O1 Pd2 O3P1 173.6(2) 3_655 10_556
O1 Pd2 O3P1 90.8(2) . 10_556
O2P1 Pd2 O3P1 94.4(2) 12_656 10_556
O1P1 P1 O2P1 112.8(3) . .
O1P1 P1 O3P1 112.8(3) . .
O2P1 P1 O3P1 112.3(3) . .
O1P1 P1 C1 106.2(3) . .
O2P1 P1 C1 106.7(3) . .
O3P1 P1 C1 105.4(3) . .
Pd2 O1 Pd1 114.8(2) 4_565 .
Pd2 O1 Pd2 114.8(2) 4_565 .
Pd1 O1 Pd2 114.7(2) . .
Pd2 O1 Zn1 103.42(19) 4_565 .
Pd1 O1 Zn1 103.8(2) . .
Pd2 O1 Zn1 103.10(19) . .
P1 O1P1 Pd1 117.9(3) . .
P1 O2P1 Pd2 117.5(3) . 11_566
P1 O3P1 Pd2 118.9(3) . 10_556
C6 C1 C2 118.1(7) . .
C6 C1 P1 121.8(6) . .
C2 C1 P1 120.0(6) . .
C1 C2 C3 121.0(8) . .
C4 C3 C2 120.0(8) . .
C3 C4 C5 119.6(8) . .
C4 C5 C6 119.9(8) . .
C1 C6 C5 121.3(8) . .
O6W O6W O6W 89.998(2) 4_465 3_665
O4W O8W O8W 106.8(12) . 10_556
O10W O14W O11W 145(6) . 2_675

loop_
_geom_bond_atom_site_label_1
_geom_bond_atom_site_label_2
_geom_bond_distance
_geom_bond_site_symmetry_2
Zn1 O1 2.239(5) .
Zn1 O1 2.239(5) 12_656
Zn1 O1 2.239(5) 4_565
Zn1 O1 2.239(5) 9_666
Zn1 O1 2.239(5) 11_566
Zn1 O1 2.239(5) 3_655
Zn1 O1 2.239(5) 10_556
Zn1 O1 2.239(5) 2_665
Pd1 O1 1.962(5) .
Pd1 O1 1.962(5) 10_556
Pd1 O1P1 2.063(5) .
Pd1 O1P1 2.064(5) 10_556
Pd2 O1 1.953(4) 3_655
Pd2 O1 1.963(5) .
Pd2 O2P1 2.061(5) 12_656
Pd2 O3P1 2.062(5) 10_556
P1 O1P1 1.534(6) .
P1 O2P1 1.539(5) .
P1 O3P1 1.539(5) .
P1 C1 1.793(7) .
O1 Pd2 1.953(4) 4_565
O2P1 Pd2 2.061(5) 11_566
O3P1 Pd2 2.062(5) 10_556
C1 C6 1.367(11) .
C1 C2 1.379(11) .
C2 C3 1.393(12) .
C3 C4 1.360(12) .
C4 C5 1.376(12) .
C5 C6 1.389(11) .
O3W O13W 0.57(2) .
O4W O8W 1.09(2) .
O5W O7W 0.926(17) .
O6W O6W 1.74(2) 4_465
O6W O6W 1.74(2) 3_665
O8W O8W 1.75(4) 10_556
O10W O14W 0.89(5) .
O11W O14W 1.07(5) 2_675
O14W O11W 1.07(5) 2_675
